data_7250377
loop_
_publ_author_name
'Slater-Parry, Mari'
'Meally, Se\'an T.'
'Ratanasakprakan, Chotima'
'Townrow, David E.'
'Ellaby, Rebecca J.'
'Page, Samuel J.'
'Jones, Leigh F.'

_publ_section_title
;
 Pseudo [M(ii)7] (M = Co, Ni and Zn) metallocalix[6]arene hosts
 encapsulate a range of organic guest molecules in the solid state
;
_journal_issue 22
_journal_name_full CrystEngComm
_journal_page_first 3823
_journal_page_last 3832
_journal_paper_doi 10.1039/D5CE00341E
_journal_volume 27
_journal_year 2025
_chemical_formula_sum 'C59 H76 Co7 N8 O29'
_chemical_formula_weight 1773.81
_chemical_name_common '[2-Fur-Co7].3H2O'
_chemical_name_systematic 2-Fur-Co7
_space_group_crystal_system trigonal
_space_group_IT_number 165
_space_group_name_Hall '-P 3 2"c'
_space_group_name_H-M_alt 'P -3 c 1'
_atom_sites_solution_hydrogens geom
_audit_creation_method SHELXL-2018/3
_audit_update_record
;
2024-11-19 deposited with the CCDC.	2025-05-13 downloaded from the CCDC.
;
_cell_angle_alpha 90
_cell_angle_beta 90
_cell_angle_gamma 120
_cell_formula_units_Z 2
_cell_length_a 14.100(2)
_cell_length_b 14.100(2)
_cell_length_c 22.702(5)
_cell_measurement_reflns_used 3532
_cell_measurement_temperature 149.9(1)
_cell_measurement_theta_max 29.1934
_cell_measurement_theta_min 2.8834
_cell_volume 3908.7(12)
_computing_cell_refinement
; 
crysalispro, oxford diffraction ltd., 
version 1.171.34.36 (release 02-08-2010 crysalis171 .net) 
(compiled aug  2 2010,13:00:58) 
;
_computing_data_collection
; 
crysalispro, oxford diffraction ltd., 
version 1.171.34.36 (release 02-08-2010 crysalis171 .net) 
(compiled aug  2 2010,13:00:58) 
;
_computing_data_reduction
; 
crysalispro, oxford diffraction ltd., 
version 1.171.34.36 (release 02-08-2010 crysalis171 .net) 
(compiled aug  2 2010,13:00:58) 
;
_computing_molecular_graphics 'ORTEX - P. McArdle, J.Appl.Cryst.,1995,28,65-65.'
_computing_publication_material 'Oscail - P. McArdle, J.Appl.Cryst.,2017,50,320-326.'
_computing_structure_refinement 'SHELXL-2018/3 (Sheldrick, 2018)'
_computing_structure_solution 'SHELXT - G.M.Sheldrick,Acta Crystallogr.A71(2015)3-8.'
_diffrn_ambient_temperature 149.9(1)
_diffrn_detector_area_resol_mean 16.1048
_diffrn_measured_fraction_theta_full 0.998
_diffrn_measured_fraction_theta_max 0.998
_diffrn_measurement_device_type 'xcalibur, sapphire3'
_diffrn_measurement_method '\w scans'
_diffrn_radiation_type MoK\a
_diffrn_radiation_wavelength 0.71073
_diffrn_reflns_av_R_equivalents 0.0409
_diffrn_reflns_av_unetI/netI 0.0465
_diffrn_reflns_Laue_measured_fraction_full 0.998
_diffrn_reflns_Laue_measured_fraction_max 0.998
_diffrn_reflns_limit_h_max 8
_diffrn_reflns_limit_h_min -19
_diffrn_reflns_limit_k_max 19
_diffrn_reflns_limit_k_min -7
_diffrn_reflns_limit_l_max 15
_diffrn_reflns_limit_l_min -31
_diffrn_reflns_number 2388
_diffrn_reflns_point_group_measured_fraction_full 0.998
_diffrn_reflns_point_group_measured_fraction_max 0.998
_diffrn_reflns_theta_full 25.242
_diffrn_reflns_theta_max 25.349
_diffrn_reflns_theta_min 2.889
_exptl_absorpt_coefficient_mu 1.518
_exptl_absorpt_correction_T_max 1.00000
_exptl_absorpt_correction_T_min 0.68343
_exptl_absorpt_correction_type multi-scan
_exptl_absorpt_process_details
; 
crysalispro, oxford diffraction ltd., 
version 1.171.34.36 (release 02-08-2010 crysalis171 .net) 
(compiled aug  2 2010,13:00:58) 
;
_exptl_crystal_colour Purple
_exptl_crystal_density_diffrn 1.380
_exptl_crystal_description Parallelepiped
_exptl_crystal_F_000 1654
_exptl_crystal_recrystallization_method 'Re-crystallisation from solvent: methanol'
_exptl_crystal_size_max 0.08
_exptl_crystal_size_mid 0.04
_exptl_crystal_size_min 0.04
_platon_squeeze_details
;
;
_refine_diff_density_max 2.231
_refine_diff_density_min -1.136
_refine_diff_density_rms 0.146
_refine_ls_extinction_method none
_refine_ls_goodness_of_fit_ref 1.071
_refine_ls_hydrogen_treatment constr
_refine_ls_matrix_type full
_refine_ls_number_parameters 143
_refine_ls_number_reflns 2388
_refine_ls_number_restraints 0
_refine_ls_restrained_S_all 1.071
_refine_ls_R_factor_all 0.0954
_refine_ls_R_factor_gt 0.0777
_refine_ls_shift/su_max 0.000
_refine_ls_shift/su_mean 0.000
_refine_ls_structure_factor_coef Fsqd
_refine_ls_weighting_details 'w=1/[\s^2^(Fo^2^)+(0.1187P)^2^+24.3244P] where P=(Fo^2^+2Fc^2^)/3'
_refine_ls_weighting_scheme calc
_refine_ls_wR_factor_gt 0.2159
_refine_ls_wR_factor_ref 0.2313
_reflns_Friedel_coverage 0.000
_reflns_number_gt 1894
_reflns_number_total 2388
_reflns_threshold_expression 'I > 2\s(I)'
_cod_data_source_file d5ce00341e2.cif
_cod_data_source_block sm200sq
_cod_depositor_comments 'Adding full bibliography for 7250376--7250384.cif.'
_cod_original_cell_volume 3908.7(14)
_cod_database_code 7250377
_shelx_shelxl_version_number 2018/3
_shelx_space_group_comment
; 
The symmetry employed for this shelxl refinement is uniquely defined 
by the following loop, which should always be used as a source of 
symmetry information in preference to the above space-group names. 
They are only intended as comments. 
;
_shelx_estimated_absorpt_t_min 0.895
_shelx_estimated_absorpt_t_max 0.942

loop_
_space_group_symop_operation_xyz
'x, y, z'
'-y, x-y, z'
'-x+y, -x, z'
'x-y, -y, -z+1/2'
'-x, -x+y, -z+1/2'
'y, x, -z+1/2'
'-x, -y, -z'
'y, -x+y, -z'
'x-y, x, -z'
'-x+y, y, z-1/2'
'x, x-y, z-1/2'
'-y, -x, z-1/2'

loop_
_atom_site_label
_atom_site_type_symbol
_atom_site_fract_x
_atom_site_fract_y
_atom_site_fract_z
_atom_site_U_iso_or_equiv
_atom_site_adp_type
_atom_site_occupancy
_atom_site_site_symmetry_order
_atom_site_calc_flag
_atom_site_refinement_flags_posn
_atom_site_refinement_flags_adp
_atom_site_refinement_flags_occupancy
_atom_site_disorder_assembly
_atom_site_disorder_group
Co1 Co 0.000000 0.000000 0.000000 0.0255(5) Uani 1 6 d S T P . .
O1 O -0.0048(4) -0.1312(3) 0.0460(2) 0.0320(10) Uani 1 1 d . . . . .
H1 H 0.007528 -0.125803 0.089580 0.038 Uiso 1 1 calc R U . . .
N1 N -0.1934(5) -0.3772(5) 0.0763(3) 0.0427(15) Uani 1 1 d . . . . .
C1 C -0.1277(8) -0.4316(8) 0.0796(4) 0.062(3) Uani 1 1 d . . . . .
H1A H -0.158339 -0.488987 0.109773 0.093 Uiso 1 1 calc R U . . .
H1B H -0.051983 -0.377691 0.089935 0.093 Uiso 1 1 calc R U . . .
H1C H -0.128914 -0.464375 0.041355 0.093 Uiso 1 1 calc R U . . .
Co2 Co -0.14484(7) -0.25498(7) 0.01217(4) 0.0324(4) Uani 1 1 d . . . . .
O2 O -0.2762(3) -0.2441(4) 0.03378(19) 0.0307(10) Uani 1 1 d . . . . .
N2 N -0.666667 -0.333333 0.2938(6) 0.054(3) Uani 1 3 d S T P . .
C2 C -0.2719(6) -0.4096(6) 0.1122(3) 0.0446(18) Uani 1 1 d . . . . .
H2 H -0.284961 -0.468312 0.137715 0.053 Uiso 1 1 calc R U . . .
O3 O -0.4002(4) -0.1612(4) 0.0530(2) 0.0399(12) Uani 1 1 d . . . . .
C3 C -0.3447(6) -0.3636(6) 0.1175(3) 0.0359(15) Uani 1 1 d . . . . .
O4 O -0.6562(8) -0.4146(8) 0.2909(4) 0.104(3) Uani 1 1 d . . . . .
C4 C -0.4212(6) -0.4036(7) 0.1662(3) 0.0421(17) Uani 1 1 d . . . . .
H4 H -0.426161 -0.459823 0.191219 0.051 Uiso 1 1 calc R U . . .
C5 C -0.4860(6) -0.3587(7) 0.1752(3) 0.0476(19) Uani 1 1 d . . . . .
H5 H -0.534817 -0.383534 0.207733 0.057 Uiso 1 1 calc R U . . .
C6 C -0.4840(6) -0.2787(7) 0.1392(3) 0.0428(17) Uani 1 1 d . . . . .
H6 H -0.530451 -0.249284 0.146614 0.051 Uiso 1 1 calc R U . . .
C7 C -0.4127(5) -0.2430(6) 0.0922(3) 0.0349(16) Uani 1 1 d . . . . .
C8 C -0.3414(5) -0.2842(5) 0.0802(3) 0.0271(13) Uani 1 1 d . . . . .
C9 C -0.4935(6) -0.1474(6) 0.0437(4) 0.051(2) Uani 1 1 d . . . . .
H9A H -0.559197 -0.219223 0.038529 0.077 Uiso 1 1 calc R U . . .
H9B H -0.481731 -0.102846 0.008405 0.077 Uiso 1 1 calc R U . . .
H9C H -0.503027 -0.110581 0.077939 0.077 Uiso 1 1 calc R U . . .

loop_
_atom_site_aniso_label
_atom_site_aniso_U_11
_atom_site_aniso_U_22
_atom_site_aniso_U_33
_atom_site_aniso_U_23
_atom_site_aniso_U_13
_atom_site_aniso_U_12
Co1 0.0200(6) 0.0200(6) 0.0364(12) 0.000 0.000 0.0100(3)
O1 0.032(2) 0.026(2) 0.044(2) -0.0025(19) 0.002(2) 0.018(2)
N1 0.046(4) 0.036(3) 0.051(4) 0.014(3) 0.011(3) 0.024(3)
C1 0.067(6) 0.060(6) 0.080(6) 0.030(5) 0.021(5) 0.049(5)
Co2 0.0287(5) 0.0245(5) 0.0445(6) 0.0029(4) 0.0106(4) 0.0137(4)
O2 0.024(2) 0.028(2) 0.040(2) 0.0104(19) 0.0075(19) 0.0129(19)
N2 0.044(4) 0.044(4) 0.074(9) 0.000 0.000 0.022(2)
C2 0.044(4) 0.044(4) 0.047(4) 0.013(3) 0.010(4) 0.023(4)
O3 0.026(2) 0.043(3) 0.056(3) 0.016(2) 0.008(2) 0.022(2)
C3 0.028(3) 0.039(4) 0.038(4) 0.002(3) -0.004(3) 0.014(3)
O4 0.099(7) 0.087(6) 0.130(7) 0.026(5) 0.042(6) 0.051(5)
C4 0.045(4) 0.054(5) 0.030(3) 0.006(3) 0.000(3) 0.027(4)
C5 0.041(4) 0.058(5) 0.041(4) 0.002(4) 0.004(3) 0.023(4)
C6 0.039(4) 0.050(4) 0.042(4) -0.004(3) 0.002(3) 0.024(4)
C7 0.022(3) 0.029(3) 0.046(4) -0.005(3) 0.000(3) 0.007(3)
C8 0.020(3) 0.024(3) 0.033(3) 0.001(3) 0.005(2) 0.008(2)
C9 0.035(4) 0.039(4) 0.084(6) 0.001(4) -0.008(4) 0.022(4)

loop_
_atom_type_symbol
_atom_type_description
_atom_type_scat_dispersion_real
_atom_type_scat_dispersion_imag
_atom_type_scat_source
C C 0.0033 0.0016 'International Tables Vol C Tables 4.2.6.8 and 6.1.1.4'
H H 0.0000 0.0000 'International Tables Vol C Tables 4.2.6.8 and 6.1.1.4'
N N 0.0061 0.0033 'International Tables Vol C Tables 4.2.6.8 and 6.1.1.4'
O O 0.0106 0.0060 'International Tables Vol C Tables 4.2.6.8 and 6.1.1.4'
Co Co 0.3494 0.9721 'International Tables Vol C Tables 4.2.6.8 and 6.1.1.4'

loop_
_geom_angle_atom_site_label_1
_geom_angle_atom_site_label_2
_geom_angle_atom_site_label_3
_geom_angle
_geom_angle_site_symmetry_1
_geom_angle_site_symmetry_3
_geom_angle_publ_flag
O1 Co1 O1 180.0 7 . ?
O1 Co1 O1 97.30(16) 7 8 ?
O1 Co1 O1 82.70(16) . 8 ?
O1 Co1 O1 82.70(16) 7 2 ?
O1 Co1 O1 97.30(16) . 2 ?
O1 Co1 O1 180.0(5) 8 2 ?
O1 Co1 O1 97.29(16) 7 9 ?
O1 Co1 O1 82.71(16) . 9 ?
O1 Co1 O1 97.29(16) 8 9 ?
O1 Co1 O1 82.71(16) 2 9 ?
O1 Co1 O1 82.71(16) 7 3 ?
O1 Co1 O1 97.29(16) . 3 ?
O1 Co1 O1 82.71(16) 8 3 ?
O1 Co1 O1 97.29(16) 2 3 ?
O1 Co1 O1 180.0(3) 9 3 ?
Co2 O1 Co1 99.15(19) . . ?
Co2 O1 Co2 98.15(18) . 9 ?
Co1 O1 Co2 94.52(18) . 9 ?
Co2 O1 H1 119.9 . . ?
Co1 O1 H1 119.9 . . ?
Co2 O1 H1 119.9 9 . ?
C2 N1 C1 116.5(6) . . ?
C2 N1 Co2 127.8(5) . . ?
C1 N1 Co2 115.7(5) . . ?
N1 C1 H1A 109.5 . . ?
N1 C1 H1B 109.5 . . ?
H1A C1 H1B 109.5 . . ?
N1 C1 H1C 109.5 . . ?
H1A C1 H1C 109.5 . . ?
H1B C1 H1C 109.5 . . ?
O2 Co2 O1 112.55(18) . . ?
O2 Co2 O2 163.05(10) . 9 ?
O1 Co2 O2 79.93(17) . 9 ?
O2 Co2 N1 87.6(2) . . ?
O1 Co2 N1 102.9(2) . . ?
O2 Co2 N1 101.1(2) 9 . ?
O2 Co2 O1 77.52(17) . 8 ?
O1 Co2 O1 82.5(2) . 8 ?
O2 Co2 O1 93.48(18) 9 8 ?
N1 Co2 O1 165.1(2) . 8 ?
O2 Co2 O3 94.63(18) . 9 ?
O1 Co2 O3 151.84(17) . 9 ?
O2 Co2 O3 71.97(17) 9 9 ?
N1 Co2 O3 84.8(2) . 9 ?
O1 Co2 O3 96.98(18) 8 9 ?
C8 O2 Co2 129.5(4) . . ?
C8 O2 Co2 123.4(4) . 8 ?
Co2 O2 Co2 103.47(19) . 8 ?
O4 N2 O4 119.73(16) 3_445 2_455 ?
O4 N2 O4 119.73(16) 3_445 . ?
O4 N2 O4 119.73(16) 2_455 . ?
N1 C2 C3 125.1(7) . . ?
N1 C2 H2 117.5 . . ?
C3 C2 H2 117.5 . . ?
C7 O3 C9 117.3(6) . . ?
C7 O3 Co2 112.8(4) . 8 ?
C9 O3 Co2 126.0(5) . 8 ?
C8 C3 C4 120.0(6) . . ?
C8 C3 C2 123.8(6) . . ?
C4 C3 C2 116.1(6) . . ?
C5 C4 C3 118.4(7) . . ?
C5 C4 H4 120.8 . . ?
C3 C4 H4 120.8 . . ?
C4 C5 C6 123.1(7) . . ?
C4 C5 H5 118.5 . . ?
C6 C5 H5 118.5 . . ?
C7 C6 C5 118.0(7) . . ?
C7 C6 H6 121.0 . . ?
C5 C6 H6 121.0 . . ?
C6 C7 O3 124.3(7) . . ?
C6 C7 C8 122.5(7) . . ?
O3 C7 C8 113.2(6) . . ?
O2 C8 C3 124.6(6) . . ?
O2 C8 C7 117.5(6) . . ?
C3 C8 C7 117.9(6) . . ?
O3 C9 H9A 109.5 . . ?
O3 C9 H9B 109.5 . . ?
H9A C9 H9B 109.5 . . ?
O3 C9 H9C 109.5 . . ?
H9A C9 H9C 109.5 . . ?
H9B C9 H9C 109.5 . . ?

loop_
_geom_bond_atom_site_label_1
_geom_bond_atom_site_label_2
_geom_bond_distance
_geom_bond_site_symmetry_2
_geom_bond_publ_flag
Co1 O1 2.096(4) 7 ?
Co1 O1 2.096(4) . ?
Co1 O1 2.096(4) 8 ?
Co1 O1 2.096(4) 2 ?
Co1 O1 2.096(4) 9 ?
Co1 O1 2.096(4) 3 ?
O1 Co2 2.023(4) . ?
O1 Co2 2.173(4) 9 ?
O1 H1 1.0000 . ?
N1 C2 1.262(9) . ?
N1 C1 1.471(10) . ?
N1 Co2 2.093(6) . ?
C1 H1A 0.9800 . ?
C1 H1B 0.9800 . ?
C1 H1C 0.9800 . ?
Co2 O2 1.995(4) . ?
Co2 O2 2.045(4) 9 ?
Co2 O3 2.329(5) 9 ?
O2 C8 1.324(7) . ?
N2 O4 1.229(9) 3_445 ?
N2 O4 1.229(9) 2_455 ?
N2 O4 1.229(9) . ?
C2 C3 1.468(10) . ?
C2 H2 0.9500 . ?
O3 C7 1.397(9) . ?
O3 C9 1.438(8) . ?
C3 C8 1.386(9) . ?
C3 C4 1.446(10) . ?
C4 C5 1.362(11) . ?
C4 H4 0.9500 . ?
C5 C6 1.381(11) . ?
C5 H5 0.9500 . ?
C6 C7 1.377(10) . ?
C6 H6 0.9500 . ?
C7 C8 1.417(9) . ?
C9 H9A 0.9800 . ?
C9 H9B 0.9800 . ?
C9 H9C 0.9800 . ?

loop_
_platon_squeeze_void_nr
_platon_squeeze_void_average_x
_platon_squeeze_void_average_y
_platon_squeeze_void_average_z
_platon_squeeze_void_volume
_platon_squeeze_void_count_electrons
_platon_squeeze_void_content
1 0.000 0.000 0.250 477 83 ' '
2 0.000 0.000 0.750 477 83 ' '
3 0.333 0.667 0.429 16 3 ' '
4 0.333 0.666 0.929 16 3 ' '
5 0.666 0.333 0.071 16 3 ' '
6 0.666 0.333 0.571 16 3 ' '
